data_4081326
loop_
_publ_author_name
'Niu, Qingfen'
'Sun, Hongjian'
'Li, Xiaoyan'
'Klein, H.-F.'
'Fl\"orke, Ulrich'

_publ_section_title
;
 Synthesis and Catalytic Application in Hydrosilylation of the
 Complexmer-Hydrido(2-mercaptobenzoyl)tris(trimethylphosphine)cobalt(III)
;
_journal_issue 18
_journal_name_full Organometallics
_journal_page_first 5235
_journal_paper_doi 10.1021/om4005687
_journal_volume 32
_journal_year 2013
_chemical_formula_moiety 'C16 H32 Co O P3 S'
_chemical_formula_sum 'C16 H32 Co O P3 S'
_chemical_formula_weight 424.32
_chemical_name_systematic
; 
 ? 
;
_space_group_IT_number 31
_symmetry_cell_setting orthorhombic
_symmetry_space_group_name_Hall 'P 2ac -2'
_symmetry_space_group_name_H-M 'P m n 21'
_atom_sites_solution_hydrogens difmap
_atom_sites_solution_primary direct
_atom_sites_solution_secondary difmap
_audit_creation_method SHELXL-97
_cell_angle_alpha 90.00
_cell_angle_beta 90.00
_cell_angle_gamma 90.00
_cell_formula_units_Z 2
_cell_length_a 13.3604(6)
_cell_length_b 9.2903(4)
_cell_length_c 8.6402(4)
_cell_measurement_reflns_used 6757
_cell_measurement_temperature 298(2)
_cell_measurement_theta_max 28.09
_cell_measurement_theta_min 2.19
_cell_volume 1072.44(8)
_computing_cell_refinement 'SAINT (Bruker, 2002)'
_computing_data_collection 'SMART (Bruker, 2002)'
_computing_data_reduction SAINT
_computing_molecular_graphics SHELXTL
_computing_publication_material 'SHELXTL and local programs'
_computing_structure_refinement SHELXTL
_computing_structure_solution 'SHELXTL (Sheldrick, 2008)'
_diffrn_ambient_temperature 298(2)
_diffrn_measured_fraction_theta_full 0.999
_diffrn_measured_fraction_theta_max 0.999
_diffrn_measurement_device_type 'CCD area detector'
_diffrn_measurement_method '\f and \w scans'
_diffrn_radiation_monochromator graphite
_diffrn_radiation_source 'sealed tube'
_diffrn_radiation_type MoK\a
_diffrn_radiation_wavelength 0.71073
_diffrn_reflns_av_R_equivalents 0.0221
_diffrn_reflns_av_sigmaI/netI 0.0248
_diffrn_reflns_limit_h_max 17
_diffrn_reflns_limit_h_min -17
_diffrn_reflns_limit_k_max 11
_diffrn_reflns_limit_k_min -12
_diffrn_reflns_limit_l_max 11
_diffrn_reflns_limit_l_min -11
_diffrn_reflns_number 12627
_diffrn_reflns_theta_full 27.88
_diffrn_reflns_theta_max 27.88
_diffrn_reflns_theta_min 2.19
_exptl_absorpt_coefficient_mu 1.121
_exptl_absorpt_correction_T_max 0.7444
_exptl_absorpt_correction_T_min 0.6754
_exptl_absorpt_correction_type multi-scan
_exptl_absorpt_process_details 'SADABS (Sheldrick, 2004)'
_exptl_crystal_colour orange
_exptl_crystal_density_diffrn 1.314
_exptl_crystal_density_method 'not measured'
_exptl_crystal_description block
_exptl_crystal_F_000 448
_exptl_crystal_size_max 0.38
_exptl_crystal_size_mid 0.35
_exptl_crystal_size_min 0.28
_refine_diff_density_max 0.247
_refine_diff_density_min -0.263
_refine_diff_density_rms 0.047
_refine_ls_abs_structure_details 'Flack H D (1983), Acta Cryst. A39, 876-881'
_refine_ls_abs_structure_Flack 0.021(10)
_refine_ls_extinction_method none
_refine_ls_goodness_of_fit_ref 1.029
_refine_ls_hydrogen_treatment mixed
_refine_ls_matrix_type full
_refine_ls_number_parameters 123
_refine_ls_number_reflns 2669
_refine_ls_number_restraints 1
_refine_ls_restrained_S_all 1.029
_refine_ls_R_factor_all 0.0219
_refine_ls_R_factor_gt 0.0210
_refine_ls_shift/su_max 0.001
_refine_ls_shift/su_mean 0.000
_refine_ls_structure_factor_coef Fsqd
_refine_ls_weighting_details 'calc w=1/[\s^2^(Fo^2^)+(0.0327P)^2^] where P=(Fo^2^+2Fc^2^)/3'
_refine_ls_weighting_scheme calc
_refine_ls_wR_factor_gt 0.0518
_refine_ls_wR_factor_ref 0.0524
_reflns_number_gt 2595
_reflns_number_total 2669
_reflns_threshold_expression >2sigma(I)
_cod_data_source_file om4005687_si_002.cif
_cod_data_source_block k1324
_cod_depositor_comments
;
The following automatic conversions were performed:

'_symmetry_cell_setting' value 'Orthorhombic' changed to
'orthorhombic' according to
/home/saulius/struct/CIF-dictionaries/cif_core.dic dictionary named
'cif_core.dic' version 2.4.2 from 2011-04-26.

Automatic conversion script
Id: cif_fix_values 1891 2012-01-12 08:04:46Z andrius 
;
_cod_original_sg_symbol_H-M Pmn2(1)
_cod_database_code 4081326

loop_
_symmetry_equiv_pos_as_xyz
'x, y, z'
'-x+1/2, -y, z+1/2'
'x+1/2, -y, z+1/2'
'-x, y, z'

loop_
_atom_site_label
_atom_site_type_symbol
_atom_site_fract_x
_atom_site_fract_y
_atom_site_fract_z
_atom_site_U_iso_or_equiv
_atom_site_adp_type
_atom_site_occupancy
_atom_site_symmetry_multiplicity
_atom_site_calc_flag
_atom_site_refinement_flags
Co1 Co 0.5000 0.76201(3) 0.67573(3) 0.02587(7) Uani 1 2 d S
S1 S 0.5000 0.68957(7) 0.92901(7) 0.04139(14) Uani 1 2 d S
P1 P 0.5000 0.52593(6) 0.61054(8) 0.03690(14) Uani 1 2 d S
P2 P 0.66168(3) 0.79367(5) 0.64407(5) 0.03658(10) Uani 1 1 d .
O1 O 0.5000 1.06674(16) 0.6621(2) 0.0407(3) Uani 1 2 d S
C1 C 0.5000 0.9597(2) 0.7458(2) 0.0293(4) Uani 1 2 d S
C2 C 0.5000 0.9797(2) 0.9176(3) 0.0324(4) Uani 1 2 d S
C3 C 0.5000 1.1176(3) 0.9817(3) 0.0402(5) Uani 1 2 d S
H3A H 0.5000 1.1978 0.9172 0.048 Uiso 1 2 calc SR
C4 C 0.5000 1.1358(3) 1.1408(3) 0.0522(7) Uani 1 2 d S
H4A H 0.5000 1.2278 1.1832 0.063 Uiso 1 2 calc SR
C5 C 0.5000 1.0159(4) 1.2364(3) 0.0552(7) Uani 1 2 d S
H5A H 0.5000 1.0279 1.3432 0.066 Uiso 1 2 calc SR
C6 C 0.5000 0.8802(3) 1.1752(3) 0.0480(5) Uani 1 2 d S
H6A H 0.5000 0.8007 1.2406 0.058 Uiso 1 2 calc SR
C7 C 0.5000 0.8599(3) 1.0126(3) 0.0356(5) Uani 1 2 d S
C8 C 0.5000 0.4771(3) 0.4061(4) 0.0631(8) Uani 1 2 d S
H8A H 0.5000 0.3742 0.3963 0.095 Uiso 1 2 calc SR
H8B H 0.5587 0.5157 0.3572 0.095 Uiso 1 1 calc R
C9 C 0.60362(13) 0.41601(17) 0.6840(3) 0.0589(5) Uani 1 1 d .
H9A H 0.5957 0.3186 0.6491 0.088 Uiso 1 1 calc R
H9B H 0.6035 0.4182 0.7951 0.088 Uiso 1 1 calc R
H9C H 0.6659 0.4537 0.6462 0.088 Uiso 1 1 calc R
C10 C 0.70777(14) 0.9771(2) 0.6217(3) 0.0647(6) Uani 1 1 d .
H10A H 0.7791 0.9755 0.6088 0.097 Uiso 1 1 calc R
H10B H 0.6911 1.0321 0.7122 0.097 Uiso 1 1 calc R
H10C H 0.6774 1.0203 0.5324 0.097 Uiso 1 1 calc R
C11 C 0.74264(17) 0.7298(3) 0.7996(4) 0.0667(6) Uani 1 1 d .
H11A H 0.8102 0.7600 0.7801 0.100 Uiso 1 1 calc R
H11B H 0.7400 0.6267 0.8042 0.100 Uiso 1 1 calc R
H11C H 0.7203 0.7693 0.8963 0.100 Uiso 1 1 calc R
C12 C 0.71823(17) 0.7147(3) 0.4713(3) 0.0679(7) Uani 1 1 d .
H12A H 0.7887 0.7352 0.4702 0.102 Uiso 1 1 calc R
H12B H 0.6876 0.7550 0.3806 0.102 Uiso 1 1 calc R
H12C H 0.7082 0.6124 0.4721 0.102 Uiso 1 1 calc R
H1 H 0.5000 0.806(3) 0.540(4) 0.063(9) Uiso 1 2 d S

loop_
_atom_site_aniso_label
_atom_site_aniso_U_11
_atom_site_aniso_U_22
_atom_site_aniso_U_33
_atom_site_aniso_U_23
_atom_site_aniso_U_13
_atom_site_aniso_U_12
Co1 0.02965(12) 0.02253(13) 0.02543(12) -0.00116(11) 0.000 0.000
S1 0.0603(4) 0.0321(3) 0.0317(3) 0.0065(2) 0.000 0.000
P1 0.0391(3) 0.0240(3) 0.0476(3) -0.0071(2) 0.000 0.000
P2 0.03066(19) 0.0341(2) 0.0450(3) -0.00080(16) 0.00105(16) -0.00224(15)
O1 0.0556(9) 0.0262(7) 0.0402(8) 0.0027(8) 0.000 0.000
C1 0.0326(10) 0.0243(10) 0.0311(10) -0.0022(8) 0.000 0.000
C2 0.0290(10) 0.0337(11) 0.0344(10) -0.0068(9) 0.000 0.000
C3 0.0381(11) 0.0366(13) 0.0460(13) -0.0134(10) 0.000 0.000
C4 0.0429(12) 0.0616(17) 0.0520(15) -0.0294(13) 0.000 0.000
C5 0.0489(14) 0.083(2) 0.0341(12) -0.0205(13) 0.000 0.000
C6 0.0478(12) 0.0673(16) 0.0287(10) -0.0008(14) 0.000 0.000
C7 0.0346(10) 0.0421(13) 0.0300(10) -0.0028(9) 0.000 0.000
C8 0.075(2) 0.0554(18) 0.0593(17) -0.0290(15) 0.000 0.000
C9 0.0515(9) 0.0307(8) 0.0945(15) 0.0008(11) -0.0081(11) 0.0079(7)
C10 0.0448(9) 0.0441(10) 0.1051(19) 0.0046(11) 0.0095(11) -0.0139(8)
C11 0.0459(11) 0.0709(15) 0.0833(16) 0.0130(12) -0.0255(12) -0.0058(11)
C12 0.0498(12) 0.0761(16) 0.0779(16) -0.0192(13) 0.0296(11) -0.0051(11)

loop_
_atom_type_symbol
_atom_type_description
_atom_type_scat_dispersion_real
_atom_type_scat_dispersion_imag
_atom_type_scat_source
C C 0.0033 0.0016 'International Tables Vol C Tables 4.2.6.8 and 6.1.1.4'
H H 0.0000 0.0000 'International Tables Vol C Tables 4.2.6.8 and 6.1.1.4'
O O 0.0106 0.0060 'International Tables Vol C Tables 4.2.6.8 and 6.1.1.4'
P P 0.1023 0.0942 'International Tables Vol C Tables 4.2.6.8 and 6.1.1.4'
S S 0.1246 0.1234 'International Tables Vol C Tables 4.2.6.8 and 6.1.1.4'
Co Co 0.3494 0.9721 'International Tables Vol C Tables 4.2.6.8 and 6.1.1.4'

loop_
_geom_angle_atom_site_label_1
_geom_angle_atom_site_label_2
_geom_angle_atom_site_label_3
_geom_angle
_geom_angle_site_symmetry_1
_geom_angle_site_symmetry_3
C1 Co1 P2 84.945(17) . .
C1 Co1 P2 84.945(17) . 4_655
P2 Co1 P2 158.94(3) . 4_655
C1 Co1 P1 176.15(7) . .
P2 Co1 P1 95.663(13) . .
P2 Co1 P1 95.663(13) 4_655 .
C1 Co1 S1 88.84(6) . .
P2 Co1 S1 99.110(14) . .
P2 Co1 S1 99.109(14) 4_655 .
P1 Co1 S1 87.31(3) . .
C7 S1 Co1 97.44(8) . .
C8 P1 C9 101.35(11) . .
C8 P1 C9 101.35(12) . 4_655
C9 P1 C9 98.05(13) . 4_655
C8 P1 Co1 118.80(11) . .
C9 P1 Co1 116.96(7) . .
C9 P1 Co1 116.96(7) 4_655 .
C10 P2 C11 100.47(11) . .
C10 P2 C12 98.58(11) . .
C11 P2 C12 103.08(14) . .
C10 P2 Co1 118.07(7) . .
C11 P2 Co1 116.60(9) . .
C12 P2 Co1 117.03(8) . .
O1 C1 C2 118.89(19) . .
O1 C1 Co1 125.71(16) . .
C2 C1 Co1 115.40(15) . .
C7 C2 C3 120.2(2) . .
C7 C2 C1 119.2(2) . .
C3 C2 C1 120.5(2) . .
C4 C3 C2 120.4(3) . .
C3 C4 C5 119.5(3) . .
C6 C5 C4 120.7(2) . .
C5 C6 C7 120.4(3) . .
C2 C7 C6 118.7(2) . .
C2 C7 S1 119.07(17) . .
C6 C7 S1 122.2(2) . .

loop_
_geom_bond_atom_site_label_1
_geom_bond_atom_site_label_2
_geom_bond_distance
_geom_bond_site_symmetry_2
Co1 C1 1.934(2) .
Co1 P2 2.1972(4) .
Co1 P2 2.1972(4) 4_655
Co1 P1 2.2644(6) .
Co1 S1 2.2895(6) .
S1 C7 1.739(2) .
P1 C8 1.824(3) .
P1 C9 1.8336(18) .
P1 C9 1.8336(18) 4_655
P2 C10 1.8222(19) .
P2 C11 1.824(2) .
P2 C12 1.827(2) .
O1 C1 1.230(2) .
C1 C2 1.496(3) .
C2 C7 1.383(3) .
C2 C3 1.396(3) .
C3 C4 1.385(4) .
C4 C5 1.387(4) .
C5 C6 1.367(4) .
C6 C7 1.417(3) .

loop_
_geom_torsion_atom_site_label_1
_geom_torsion_atom_site_label_2
_geom_torsion_atom_site_label_3
_geom_torsion_atom_site_label_4
_geom_torsion
_geom_torsion_site_symmetry_1
_geom_torsion_site_symmetry_4
P2 Co1 S1 C7 84.692(14) . .
P2 Co1 S1 C7 -84.692(14) 4_655 .
P1 Co1 S1 C7 180.0 . .
P2 Co1 P1 C8 -81.105(14) . .
P2 Co1 P1 C8 81.106(14) 4_655 .
S1 Co1 P1 C8 180.0 . .
C1 Co1 P1 C9 -57.89(10) . .
P2 Co1 P1 C9 41.00(10) . .
P2 Co1 P1 C9 -156.79(10) 4_655 .
S1 Co1 P1 C9 -57.89(10) . .
C1 Co1 P1 C9 57.89(10) . 4_655
P2 Co1 P1 C9 156.79(10) . 4_655
P2 Co1 P1 C9 -41.00(10) 4_655 4_655
S1 Co1 P1 C9 57.89(10) . 4_655
C1 Co1 P2 C10 -22.25(12) . .
P2 Co1 P2 C10 39.34(13) 4_655 .
P1 Co1 P2 C10 161.57(10) . .
S1 Co1 P2 C10 -110.26(10) . .
C1 Co1 P2 C11 97.58(12) . .
P2 Co1 P2 C11 159.17(11) 4_655 .
P1 Co1 P2 C11 -78.60(11) . .
S1 Co1 P2 C11 9.57(11) . .
C1 Co1 P2 C12 -139.76(12) . .
P2 Co1 P2 C12 -78.17(13) 4_655 .
P1 Co1 P2 C12 44.06(11) . .
S1 Co1 P2 C12 132.23(11) . .
P2 Co1 C1 O1 80.748(15) . .
P2 Co1 C1 O1 -80.749(15) 4_655 .
S1 Co1 C1 O1 180.0 . .
P2 Co1 C1 C2 -99.252(15) . .
P2 Co1 C1 C2 99.251(15) 4_655 .
